data_7243260
loop_
_publ_author_name
'Yamaguchi, Ryota'
'Tanaka, Rika'
'Maetani, Mayu'
'Tabe, Hiroyasu'
'Yamada, Yusuke'

_publ_section_title
;
 Efficient capturing of hydrogen peroxide in dilute aqueous solution by
 co-crystallization with amino acids
;
_journal_issue 32
_journal_name_full CrystEngComm
_journal_page_first 5456
_journal_page_last 5462
_journal_paper_doi 10.1039/D1CE00688F
_journal_volume 23
_journal_year 2021
_chemical_absolute_configuration unk
_chemical_formula_moiety 'C4 H8 N2 O3, H2 O'
_chemical_formula_sum 'C4 H10 N2 O4'
_chemical_formula_weight 150.14
_chemical_name_systematic L-Asn.H2O
_space_group_crystal_system orthorhombic
_space_group_IT_number 19
_space_group_name_Hall 'P 2ac 2ab'
_space_group_name_H-M_alt 'P 21 21 21'
_audit_block_doi 10.5517/ccdc.csd.cc27y8p5
_audit_creation_date 2021-4-7
_audit_creation_method SHELXL-2018/3
_audit_update_record
;
2021-05-14 deposited with the CCDC.	2021-07-21 downloaded from the CCDC.
;
_cell_angle_alpha 90
_cell_angle_beta 90
_cell_angle_gamma 90
_cell_formula_units_Z 4
_cell_length_a 5.571(2)
_cell_length_b 9.766(4)
_cell_length_c 11.738(4)
_cell_measurement_reflns_used 1836
_cell_measurement_temperature 200(2)
_cell_measurement_theta_max 27.4662
_cell_measurement_theta_min 2.0855
_cell_volume 638.6(4)
_computing_cell_refinement 'CrystalClear (Rigaku Inc., 2008)'
_computing_data_collection 'CrystalClear (Rigaku Inc., 2008)'
_computing_data_reduction 'CrystalClear (Rigaku Inc., 2008)'
_computing_molecular_graphics 'Ortep for Windows (Farrugia, 2012)'
_computing_publication_material 'WinGX publication routines (Farrugia, 2012)'
_computing_structure_refinement 'SHELXL-2018/3 (Sheldrick, 2018)'
_computing_structure_solution 'SHELXS-97 (Sheldrick, 1990)'
_diffrn_ambient_temperature 200(2)
_diffrn_detector_area_resol_mean 7.32
_diffrn_measured_fraction_theta_full 1.000
_diffrn_measured_fraction_theta_max 1.000
_diffrn_measurement_details
;
scan:
	Number of images: 600
	           Slice: -80.0000 - 100.000
	     Image width: 0.3000
	        Exp time: 8.0000
	   Rotation axis: Phi
	           Omega: 0.0000
	             Chi: 0.0000
	             Phi: 0.0000
	             XTD: 54.8968
	          2theta: 25.1109
scan:
	Number of images: 200
	           Slice: -15.0000 - 45.0000
	     Image width: 0.3000
	        Exp time: 8.0000
	   Rotation axis: Omega
	           Omega: 0.0000
	             Chi: 90.0000
	             Phi: 0.0000
	             XTD: 54.8968
	          2theta: 25.1109
scan:
	Number of images: 200
	           Slice: -15.0000 - 45.0000
	     Image width: 0.3000
	        Exp time: 8.0000
	   Rotation axis: Omega
	           Omega: 0.0000
	             Chi: 90.0000
	             Phi: 90.0000
	             XTD: 54.8968
	          2theta: 25.1109
scan:
	Number of images: 200
	           Slice: -15.0000 - 45.0000
	     Image width: 0.3000
	        Exp time: 8.0000
	   Rotation axis: Omega
	           Omega: 0.0000
	             Chi: 90.0000
	             Phi: 180.0000
	             XTD: 54.8968
	          2theta: 25.1109
scan:
	Number of images: 200
	           Slice: -15.0000 - 45.0000
	     Image width: 0.3000
	        Exp time: 8.0000
	   Rotation axis: Omega
	           Omega: 0.0000
	             Chi: 90.0000
	             Phi: 270.0000
	             XTD: 54.8968
	          2theta: 25.1109

;
_diffrn_measurement_device 'Mercury CCD (2x2 bin mode)'
_diffrn_measurement_device_details 'AFC7: Eulerian 3-circle'
_diffrn_measurement_device_type 'Rigaku/MSC Mercury CCD'
_diffrn_measurement_method '\w and \f'
_diffrn_radiation_detector CCD
_diffrn_radiation_monochromator 'Graphite Monochromator'
_diffrn_radiation_source 'Rotating Anode'
_diffrn_radiation_type MoK\a
_diffrn_radiation_wavelength 0.71070
_diffrn_reflns_av_R_equivalents 0.0183
_diffrn_reflns_av_unetI/netI 0.0176
_diffrn_reflns_Laue_measured_fraction_full 1.000
_diffrn_reflns_Laue_measured_fraction_max 1.000
_diffrn_reflns_limit_h_max 7
_diffrn_reflns_limit_h_min -4
_diffrn_reflns_limit_k_max 12
_diffrn_reflns_limit_k_min -9
_diffrn_reflns_limit_l_max 15
_diffrn_reflns_limit_l_min -10
_diffrn_reflns_number 4913
_diffrn_reflns_point_group_measured_fraction_full 0.999
_diffrn_reflns_point_group_measured_fraction_max 0.999
_diffrn_reflns_reduction_process 'Lp corrections applied'
_diffrn_reflns_theta_full 25.242
_diffrn_reflns_theta_max 27.488
_diffrn_reflns_theta_min 2.713
_diffrn_source_current 200.0000
_diffrn_source_power 10.0000
_diffrn_source_voltage 50.0000
_exptl_absorpt_coefficient_mu 0.139
_exptl_absorpt_correction_T_max 1.0000
_exptl_absorpt_correction_T_min 0.8723
_exptl_absorpt_correction_type multi-scan
_exptl_absorpt_process_details 'REQAB (Rigaku, 1998)'
_exptl_crystal_colour Colorless
_exptl_crystal_density_diffrn 1.562
_exptl_crystal_density_method 'not measured'
_exptl_crystal_description Block
_exptl_crystal_F_000 320
_exptl_crystal_preparation 'mounted on the CryoLoop with Palaton oil and placed in N2 stream at 200(2) K'
_exptl_crystal_size_max 0.250
_exptl_crystal_size_mid 0.230
_exptl_crystal_size_min 0.130
_refine_diff_density_max 0.209
_refine_diff_density_min -0.189
_refine_diff_density_rms 0.042
_refine_ls_abs_structure_details
;
 Flack x determined using 562 quotients [(I+)-(I-)]/[(I+)+(I-)]
 (Parsons, Flack and Wagner, Acta Cryst. B69 (2013) 249-259).
;
_refine_ls_abs_structure_Flack 0.2(4)
_refine_ls_extinction_method none
_refine_ls_goodness_of_fit_ref 1.067
_refine_ls_hydrogen_treatment refall
_refine_ls_matrix_type full
_refine_ls_number_parameters 131
_refine_ls_number_reflns 1472
_refine_ls_number_restraints 0
_refine_ls_restrained_S_all 1.067
_refine_ls_R_factor_all 0.0301
_refine_ls_R_factor_gt 0.0294
_refine_ls_shift/su_max 0.000
_refine_ls_shift/su_mean 0.000
_refine_ls_structure_factor_coef Fsqd
_refine_ls_weighting_details 'w=1/[\s^2^(Fo^2^)+(0.0451P)^2^+0.1513P] where P=(Fo^2^+2Fc^2^)/3'
_refine_ls_weighting_scheme calc
_refine_ls_wR_factor_gt 0.0775
_refine_ls_wR_factor_ref 0.0784
_reflns_Friedel_coverage 0.665
_reflns_Friedel_fraction_full 0.998
_reflns_Friedel_fraction_max 0.997
_reflns_number_gt 1447
_reflns_number_total 1472
_reflns_threshold_expression 'I > 2\s(I)'
_cod_data_source_file d1ce00688f2.cif
_cod_data_source_block L-Asparagine_H2O
_cod_depositor_comments
;
The following automatic conversions were performed:

data item '_exptl_absorpt_correction_type' value 'Multi-scan' was
changed to 'multi-scan' in accordance with the
/home/data/users/saulius/crontab/automatic-downloads/rss-feeds/RSC/lib/dictionaries/cif_core.dic
dictionary named 'cif_core.dic' version 2.4.2 last updated on
2011-04-26.

Automatic conversion script
Id: cif_fix_values 7556 2019-12-06 15:28:31Z antanas 

 Adding full bibliography for 7243257--7243260.cif.
;
_cod_database_code 7243260
_shelx_shelxl_version_number 2018/3
_shelx_space_group_comment
;
The symmetry employed for this shelxl refinement is uniquely defined
by the following loop, which should always be used as a source of
symmetry information in preference to the above space-group names.
They are only intended as comments.
;
_shelx_estimated_absorpt_t_min 0.966
_shelx_estimated_absorpt_t_max 0.982

loop_
_space_group_symop_operation_xyz
'x, y, z'
'-x+1/2, -y, z+1/2'
'x+1/2, -y+1/2, -z'
'-x, y+1/2, -z+1/2'

loop_
_atom_site_label
_atom_site_type_symbol
_atom_site_fract_x
_atom_site_fract_y
_atom_site_fract_z
_atom_site_U_iso_or_equiv
_atom_site_adp_type
_atom_site_occupancy
_atom_site_site_symmetry_order
_atom_site_calc_flag
_atom_site_refinement_flags_posn
_atom_site_refinement_flags_adp
_atom_site_refinement_flags_occupancy
_atom_site_disorder_assembly
_atom_site_disorder_group
C1 C 0.1255(3) 0.0578(2) 0.53537(14) 0.0173(4) Uani 1 1 d . . . . .
O1 O 0.0068(2) -0.04351(15) 0.49985(12) 0.0247(3) Uani 1 1 d . . . . .
O2 O 0.1199(2) 0.17552(13) 0.49569(11) 0.0213(3) Uani 1 1 d . . . . .
C2 C 0.3079(3) 0.02727(18) 0.62986(14) 0.0167(4) Uani 1 1 d . . . . .
H2A H 0.439(4) -0.025(2) 0.5950(18) 0.015(5) Uiso 1 1 d . . . . .
N1 N 0.4165(3) 0.15699(17) 0.67229(13) 0.0182(3) Uani 1 1 d . . . . .
H1NA H 0.317(5) 0.199(3) 0.726(2) 0.029(6) Uiso 1 1 d . . . . .
H1NB H 0.560(5) 0.143(3) 0.703(2) 0.036(7) Uiso 1 1 d . . . . .
H1NC H 0.444(5) 0.224(3) 0.609(2) 0.033(7) Uiso 1 1 d . . . . .
C3 C 0.2096(3) -0.05765(19) 0.72760(15) 0.0181(4) Uani 1 1 d . . . . .
H3A H 0.332(5) -0.066(3) 0.789(2) 0.029(6) Uiso 1 1 d . . . . .
H3B H 0.176(5) -0.152(3) 0.697(2) 0.028(6) Uiso 1 1 d . . . . .
C4 C -0.0170(3) 0.00186(18) 0.77939(16) 0.0174(4) Uani 1 1 d . . . . .
O3 O -0.1109(2) 0.10566(14) 0.73850(12) 0.0225(3) Uani 1 1 d . . . . .
N2 N -0.1055(3) -0.06355(18) 0.86895(14) 0.0226(3) Uani 1 1 d . . . . .
H2NA H -0.229(6) -0.028(3) 0.904(2) 0.042(8) Uiso 1 1 d . . . . .
H2NB H -0.036(6) -0.138(3) 0.900(3) 0.045(8) Uiso 1 1 d . . . . .
O4 O 0.2003(3) -0.27151(18) 0.38679(14) 0.0319(4) Uani 1 1 d . . . . .
H4OA H 0.306(7) -0.317(4) 0.428(3) 0.062(10) Uiso 1 1 d . . . . .
H4OB H 0.150(7) -0.212(4) 0.436(3) 0.061(10) Uiso 1 1 d . . . . .

loop_
_atom_site_aniso_label
_atom_site_aniso_U_11
_atom_site_aniso_U_22
_atom_site_aniso_U_33
_atom_site_aniso_U_23
_atom_site_aniso_U_13
_atom_site_aniso_U_12
C1 0.0147(7) 0.0216(8) 0.0158(7) 0.0007(6) 0.0005(6) 0.0021(6)
O1 0.0256(6) 0.0227(7) 0.0257(7) -0.0008(6) -0.0072(6) -0.0035(6)
O2 0.0226(6) 0.0207(6) 0.0207(6) 0.0038(5) -0.0040(5) 0.0015(5)
C2 0.0142(7) 0.0178(8) 0.0181(8) 0.0011(7) 0.0004(6) 0.0011(6)
N1 0.0143(6) 0.0206(8) 0.0198(7) 0.0012(6) -0.0019(6) -0.0012(6)
C3 0.0166(7) 0.0187(8) 0.0189(8) 0.0034(7) -0.0005(7) 0.0017(6)
C4 0.0149(7) 0.0187(8) 0.0186(8) 0.0002(7) -0.0013(7) -0.0026(6)
O3 0.0173(6) 0.0227(7) 0.0276(7) 0.0051(5) 0.0017(5) 0.0033(5)
N2 0.0206(7) 0.0261(8) 0.0211(7) 0.0046(7) 0.0038(6) 0.0011(7)
O4 0.0370(8) 0.0317(8) 0.0271(8) -0.0014(6) -0.0027(7) 0.0055(7)

loop_
_atom_type_symbol
_atom_type_description
_atom_type_scat_dispersion_real
_atom_type_scat_dispersion_imag
_atom_type_scat_source
C C 0.0033 0.0016 'International Tables Vol C Tables 4.2.6.8 and 6.1.1.4'
H H 0.0000 0.0000 'International Tables Vol C Tables 4.2.6.8 and 6.1.1.4'
N N 0.0061 0.0033 'International Tables Vol C Tables 4.2.6.8 and 6.1.1.4'
O O 0.0106 0.0060 'International Tables Vol C Tables 4.2.6.8 and 6.1.1.4'

loop_
_citation_id
_citation_doi
_citation_year
1 10.1039/D1CE00688F 2021

loop_
_geom_angle_atom_site_label_1
_geom_angle_atom_site_label_2
_geom_angle_atom_site_label_3
_geom_angle
_geom_angle_site_symmetry_1
_geom_angle_site_symmetry_3
_geom_angle_publ_flag
O2 C1 O1 126.15(16) . . ?
O2 C1 C2 117.91(15) . . ?
O1 C1 C2 115.73(16) . . ?
N1 C2 C3 111.01(14) . . ?
N1 C2 C1 110.22(14) . . ?
C3 C2 C1 114.44(14) . . ?
N1 C2 H2A 106.4(13) . . ?
C3 C2 H2A 107.4(13) . . ?
C1 C2 H2A 106.9(13) . . ?
C2 N1 H1NA 111.1(16) . . ?
C2 N1 H1NB 112(2) . . ?
H1NA N1 H1NB 109(2) . . ?
C2 N1 H1NC 111.5(16) . . ?
H1NA N1 H1NC 108(2) . . ?
H1NB N1 H1NC 105(2) . . ?
C4 C3 C2 113.20(15) . . ?
C4 C3 H3A 108.1(15) . . ?
C2 C3 H3A 109.9(15) . . ?
C4 C3 H3B 109.9(15) . . ?
C2 C3 H3B 107.3(15) . . ?
H3A C3 H3B 108(2) . . ?
O3 C4 N2 123.03(18) . . ?
O3 C4 C3 120.67(17) . . ?
N2 C4 C3 116.30(16) . . ?
C4 N2 H2NA 118.3(19) . . ?
C4 N2 H2NB 123(2) . . ?
H2NA N2 H2NB 118(3) . . ?
H4OA O4 H4OB 101(3) . . ?

loop_
_geom_bond_atom_site_label_1
_geom_bond_atom_site_label_2
_geom_bond_distance
_geom_bond_site_symmetry_2
_geom_bond_publ_flag
C1 O2 1.241(2) . ?
C1 O1 1.261(2) . ?
C1 C2 1.534(2) . ?
C2 N1 1.490(2) . ?
C2 C3 1.518(2) . ?
C2 H2A 0.98(2) . ?
N1 H1NA 0.94(3) . ?
N1 H1NB 0.89(3) . ?
N1 H1NC 1.00(3) . ?
C3 C4 1.517(2) . ?
C3 H3A 0.99(3) . ?
C3 H3B 1.00(3) . ?
C4 O3 1.238(2) . ?
C4 N2 1.325(2) . ?
N2 H2NA 0.87(3) . ?
N2 H2NB 0.91(3) . ?
O4 H4OA 0.88(4) . ?
O4 H4OB 0.87(4) . ?

loop_
_geom_hbond_atom_site_label_D
_geom_hbond_atom_site_label_H
_geom_hbond_atom_site_label_A
_geom_hbond_distance_DH
_geom_hbond_distance_HA
_geom_hbond_distance_DA
_geom_hbond_angle_DHA
_geom_hbond_site_symmetry_A
_geom_hbond_publ_flag
C2 H2A O4 0.98(2) 2.47(2) 3.325(3) 145.3(17) 3_546 yes
N1 H1NA O3 0.94(3) 2.56(3) 3.080(2) 115.5(19) . yes
N1 H1NA O4 0.94(3) 2.01(3) 2.831(2) 145(2) 2 yes
N1 H1NB O3 0.89(3) 1.92(3) 2.791(2) 168(3) 1_655 yes
N1 H1NC O2 1.00(3) 1.85(3) 2.801(2) 157(2) 3_556 yes
C3 H3B O3 1.00(3) 2.51(3) 3.357(3) 141.5(19) 4_546 yes
N2 H2NA O1 0.87(3) 2.04(3) 2.907(2) 174(3) 2_455 yes
N2 H2NB O2 0.91(3) 2.60(3) 3.275(2) 132(2) 2 yes
N2 H2NB O2 0.91(3) 2.24(3) 3.004(2) 142(3) 4_546 yes
O4 H4OA O1 0.88(4) 1.96(4) 2.819(2) 166(3) 3_546 yes
O4 H4OB O1 0.87(4) 1.97(4) 2.807(2) 161(3) . yes

loop_
_geom_torsion_atom_site_label_1
_geom_torsion_atom_site_label_2
_geom_torsion_atom_site_label_3
_geom_torsion_atom_site_label_4
_geom_torsion
_geom_torsion_site_symmetry_1
_geom_torsion_site_symmetry_2
_geom_torsion_site_symmetry_3
_geom_torsion_site_symmetry_4
_geom_torsion_publ_flag
O2 C1 C2 N1 10.9(2) . . . . ?
O1 C1 C2 N1 -174.06(15) . . . . ?
O2 C1 C2 C3 136.88(16) . . . . ?
O1 C1 C2 C3 -48.1(2) . . . . ?
N1 C2 C3 C4 72.13(18) . . . . ?
C1 C2 C3 C4 -53.4(2) . . . . ?
C2 C3 C4 O3 3.5(2) . . . . ?
C2 C3 C4 N2 -176.70(16) . . . . ?
